data_4087224
loop_
_publ_author_name
'Ji, Xiaoxiao'
'Yang, Dawei'
'Tong, Peng'
'Li, Jianzhe'
'Wang, Baomin'
'Qu, Jingping'

_publ_section_title
;
 C--H Activation of Cp* Ligand Coordinated to Ruthenium Center: Synthesis
 and Reactivity of a Thiolate-Bridged Diruthenium Complex Featuring
 Fulvene-like Cp* Ligand
;
_journal_name_full Organometallics
_journal_paper_doi 10.1021/acs.organomet.7b00091
_journal_year 2017
_chemical_formula_sum 'C27 H33 F6 O P Ru2 S2'
_chemical_formula_weight 784.76
_chemical_name_systematic
; 
 ? 
;
_space_group_IT_number 2
_symmetry_cell_setting triclinic
_symmetry_space_group_name_Hall '-P 1'
_symmetry_space_group_name_H-M 'P -1'
_atom_sites_solution_hydrogens geom
_atom_sites_solution_primary direct
_atom_sites_solution_secondary difmap
_audit_creation_method SHELXL-97
_cell_angle_alpha 93.700(4)
_cell_angle_beta 91.029(4)
_cell_angle_gamma 91.216(4)
_cell_formula_units_Z 2
_cell_length_a 10.7896(17)
_cell_length_b 10.9480(17)
_cell_length_c 12.370(2)
_cell_measurement_reflns_used 9680
_cell_measurement_temperature 298(2)
_cell_measurement_theta_max 38.20
_cell_measurement_theta_min 2.53
_cell_volume 1457.6(4)
_computing_cell_refinement 'Bruker SAINT'
_computing_data_collection 'Bruker APEX2'
_computing_data_reduction 'Bruker SAINT'
_computing_molecular_graphics 'Bruker SHELXTL'
_computing_publication_material 'Bruker SHELXTL'
_computing_structure_refinement 'SHELXL-2014 (Sheldrick 2014)'
_computing_structure_solution 'SHELXS-97 (Sheldrick 2008)'
_diffrn_ambient_temperature 298(2)
_diffrn_measured_fraction_theta_full 0.999
_diffrn_measured_fraction_theta_max 0.999
_diffrn_measurement_device_type 'Bruker APEX-II CCD'
_diffrn_measurement_method '\f and \w scans'
_diffrn_radiation_monochromator graphite
_diffrn_radiation_source 'fine-focus sealed tube'
_diffrn_radiation_type MoK\a
_diffrn_radiation_wavelength 0.71073
_diffrn_reflns_av_R_equivalents 0.0354
_diffrn_reflns_av_sigmaI/netI 0.0192
_diffrn_reflns_limit_h_max 13
_diffrn_reflns_limit_h_min -13
_diffrn_reflns_limit_k_max 13
_diffrn_reflns_limit_k_min -13
_diffrn_reflns_limit_l_max 15
_diffrn_reflns_limit_l_min -15
_diffrn_reflns_number 38597
_diffrn_reflns_theta_full 26.00
_diffrn_reflns_theta_max 26.00
_diffrn_reflns_theta_min 2.41
_exptl_absorpt_coefficient_mu 1.294
_exptl_absorpt_correction_T_max 0.7054
_exptl_absorpt_correction_T_min 0.6748
_exptl_absorpt_correction_type empirical
_exptl_absorpt_process_details SADABS
_exptl_crystal_colour black
_exptl_crystal_density_diffrn 1.788
_exptl_crystal_density_method 'not measured'
_exptl_crystal_description block
_exptl_crystal_F_000 784
_exptl_crystal_size_max 0.33
_exptl_crystal_size_mid 0.31
_exptl_crystal_size_min 0.29
_refine_diff_density_max 0.766
_refine_diff_density_min -0.678
_refine_diff_density_rms 0.089
_refine_ls_extinction_coef 'riding mode'
_refine_ls_extinction_method none
_refine_ls_goodness_of_fit_ref 0.990
_refine_ls_hydrogen_treatment mixed
_refine_ls_matrix_type full
_refine_ls_number_parameters 352
_refine_ls_number_reflns 5735
_refine_ls_number_restraints 14
_refine_ls_restrained_S_all 0.998
_refine_ls_R_factor_all 0.0339
_refine_ls_R_factor_gt 0.0299
_refine_ls_shift/su_max 0.003
_refine_ls_shift/su_mean 0.000
_refine_ls_structure_factor_coef Fsqd
_refine_ls_weighting_details 'calc w=1/[\s^2^(Fo^2^)+(0.0568P)^2^+2.4069P] where P=(Fo^2^+2Fc^2^)/3'
_refine_ls_weighting_scheme calc
_refine_ls_wR_factor_gt 0.0857
_refine_ls_wR_factor_ref 0.0898
_reflns_number_gt 5215
_reflns_number_total 5735
_reflns_threshold_expression >2sigma(I)
_cod_data_source_file om7b00091_si_002.cif
_cod_data_source_block 6[PF6]
_cod_depositor_comments
;
The following automatic conversions were performed:

'_symmetry_cell_setting' value 'Triclinic' changed to 'triclinic'
according to
/home/data/users/saulius/crontab/automatic-downloads/rss-feeds/ACS/lib/dictionaries/cif_core.dic
dictionary named 'cif_core.dic' version 2.4.2 from 2011-04-26.

Automatic conversion script
Id: cif_fix_values 4973 2017-02-22 13:04:09Z antanas 
;
_cod_original_cell_volume 1457.5(4)
_cod_original_sg_symbol_H-M P-1
_cod_database_code 4087224

loop_
_symmetry_equiv_pos_as_xyz
'x, y, z'
'-x, -y, -z'

loop_
_atom_site_label
_atom_site_type_symbol
_atom_site_fract_x
_atom_site_fract_y
_atom_site_fract_z
_atom_site_U_iso_or_equiv
_atom_site_adp_type
_atom_site_occupancy
_atom_site_symmetry_multiplicity
_atom_site_calc_flag
_atom_site_refinement_flags
Ru1 Ru 0.09526(2) 0.08858(2) 0.257894(18) 0.02665(8) Uani 1 1 d U
Ru2 Ru 0.28518(2) 0.26376(2) 0.257275(18) 0.02571(8) Uani 1 1 d U
S1 S 0.10956(7) 0.27314(7) 0.36816(6) 0.02797(16) Uani 1 1 d .
S2 S 0.11650(7) 0.23715(7) 0.12665(6) 0.03025(16) Uani 1 1 d U
P1 P 0.41756(11) 0.21161(11) -0.22574(10) 0.0586(3) Uani 1 1 d .
C20 C 0.3791(3) 0.0927(3) 0.2042(3) 0.0441(8) Uani 1 1 d .
H20A H 0.3954 0.0873 0.1272 0.053 Uiso 1 1 calc R
H20B H 0.4549 0.0810 0.2452 0.053 Uiso 1 1 calc R
C11 C 0.1919(3) -0.0469(3) 0.1551(3) 0.0377(7) Uani 1 1 d .
C24 C -0.0746(3) 0.4453(3) 0.3416(3) 0.0396(7) Uani 1 1 d .
H24A H -0.0797 0.4540 0.4167 0.048 Uiso 1 1 calc R
C25 C 0.0060(3) 0.3629(3) 0.2930(2) 0.0287(6) Uani 1 1 d .
C26 C 0.0119(3) 0.3483(3) 0.1810(2) 0.0295(6) Uani 1 1 d .
C14 C 0.2403(3) -0.0165(3) 0.3400(3) 0.0393(7) Uani 1 1 d .
C12 C 0.1022(3) -0.1106(3) 0.2142(3) 0.0386(7) Uani 1 1 d .
O1 O -0.1846(3) 0.0882(4) 0.2642(4) 0.0802(11) Uani 1 1 d .
C22 C -0.1415(4) 0.5007(4) 0.1659(3) 0.0480(9) Uani 1 1 d .
H22A H -0.1910 0.5478 0.1232 0.058 Uiso 1 1 calc R
C15 C 0.2805(3) 0.0119(3) 0.2319(3) 0.0369(7) Uani 1 1 d .
C13 C 0.1322(3) -0.0913(3) 0.3284(3) 0.0390(7) Uani 1 1 d .
C4 C 0.3849(3) 0.3934(3) 0.3779(3) 0.0378(7) Uani 1 1 d .
C2 C 0.3842(3) 0.4213(3) 0.1933(3) 0.0398(7) Uani 1 1 d .
C3 C 0.3276(3) 0.4580(3) 0.2933(3) 0.0378(7) Uani 1 1 d .
C1 C 0.4742(3) 0.3341(3) 0.2150(3) 0.0386(7) Uani 1 1 d .
C5 C 0.4755(3) 0.3176(3) 0.3303(3) 0.0374(7) Uani 1 1 d .
C23 C -0.1483(3) 0.5152(4) 0.2764(3) 0.0479(9) Uani 1 1 d .
H23A H -0.2020 0.5718 0.3081 0.058 Uiso 1 1 calc R
C21 C -0.0626(3) 0.4175(3) 0.1167(3) 0.0387(7) Uani 1 1 d .
H21A H -0.0594 0.4078 0.0416 0.046 Uiso 1 1 calc R
C8 C 0.2394(4) 0.5622(4) 0.3095(4) 0.0590(11) Uani 1 1 d .
H8A H 0.2150 0.5696 0.3838 0.088 Uiso 1 1 calc R
H8B H 0.1674 0.5465 0.2636 0.088 Uiso 1 1 calc R
H8C H 0.2797 0.6370 0.2913 0.088 Uiso 1 1 calc R
F3 F 0.2907(3) 0.2119(4) -0.2976(4) 0.1033(12) Uani 1 1 d .
C19 C 0.3095(4) 0.0198(4) 0.4433(3) 0.0542(10) Uani 1 1 d .
H19A H 0.3799 0.0706 0.4282 0.081 Uiso 1 1 calc R
H19B H 0.3371 -0.0522 0.4760 0.081 Uiso 1 1 calc R
H19C H 0.2559 0.0645 0.4919 0.081 Uiso 1 1 calc R
C18 C 0.0652(5) -0.1502(4) 0.4178(4) 0.0614(12) Uani 1 1 d .
H18A H -0.0059 -0.1957 0.3880 0.092 Uiso 1 1 calc R
H18B H 0.0388 -0.0880 0.4701 0.092 Uiso 1 1 calc R
H18C H 0.1198 -0.2045 0.4523 0.092 Uiso 1 1 calc R
C27 C -0.0805(3) 0.0882(3) 0.2609(3) 0.0441(8) Uani 1 1 d .
C7 C 0.3559(5) 0.4715(5) 0.0864(4) 0.0627(12) Uani 1 1 d .
H7A H 0.2903 0.5291 0.0944 0.094 Uiso 1 1 calc R
H7B H 0.3307 0.4059 0.0350 0.094 Uiso 1 1 calc R
H7C H 0.4286 0.5120 0.0610 0.094 Uiso 1 1 calc R
F2 F 0.5431(4) 0.2124(5) -0.1555(4) 0.1323(17) Uani 1 1 d .
C17 C 0.0004(5) -0.1935(4) 0.1675(4) 0.0610(11) Uani 1 1 d .
H17A H -0.0472 -0.2242 0.2251 0.091 Uiso 1 1 calc R
H17B H 0.0354 -0.2607 0.1257 0.091 Uiso 1 1 calc R
H17C H -0.0524 -0.1488 0.1217 0.091 Uiso 1 1 calc R
C16 C 0.2019(4) -0.0526(4) 0.0343(3) 0.0545(10) Uani 1 1 d .
H16A H 0.2704 -0.0017 0.0148 0.082 Uiso 1 1 calc R
H16B H 0.1267 -0.0240 0.0029 0.082 Uiso 1 1 calc R
H16C H 0.2148 -0.1356 0.0078 0.082 Uiso 1 1 calc R
F1 F 0.4256(5) 0.3527(4) -0.2314(6) 0.165(3) Uani 1 1 d .
C6 C 0.5667(4) 0.2829(5) 0.1354(4) 0.0605(11) Uani 1 1 d .
H6A H 0.6180 0.2256 0.1698 0.091 Uiso 1 1 calc R
H6B H 0.6176 0.3483 0.1112 0.091 Uiso 1 1 calc R
H6C H 0.5235 0.2421 0.0743 0.091 Uiso 1 1 calc R
C9 C 0.3574(4) 0.4084(4) 0.4966(3) 0.0554(10) Uani 1 1 d .
H9A H 0.2921 0.4659 0.5078 0.083 Uiso 1 1 calc R
H9B H 0.4305 0.4382 0.5361 0.083 Uiso 1 1 calc R
H9C H 0.3319 0.3308 0.5218 0.083 Uiso 1 1 calc R
C10 C 0.5699(4) 0.2480(4) 0.3908(4) 0.0568(10) Uani 1 1 d .
H10A H 0.6206 0.2029 0.3400 0.085 Uiso 1 1 calc R
H10B H 0.5283 0.1922 0.4355 0.085 Uiso 1 1 calc R
H10C H 0.6211 0.3043 0.4354 0.085 Uiso 1 1 calc R
F6 F 0.4920(6) 0.1752(9) -0.3260(4) 0.208(4) Uani 1 1 d .
F5 F 0.3367(7) 0.2355(10) -0.1256(5) 0.224(4) Uani 1 1 d .
F4 F 0.3968(6) 0.0804(6) -0.2017(10) 0.267(6) Uani 1 1 d .

loop_
_atom_site_aniso_label
_atom_site_aniso_U_11
_atom_site_aniso_U_22
_atom_site_aniso_U_33
_atom_site_aniso_U_23
_atom_site_aniso_U_13
_atom_site_aniso_U_12
Ru1 0.02884(14) 0.02406(13) 0.02712(13) 0.00110(9) 0.00302(9) 0.00194(9)
Ru2 0.02303(13) 0.02778(14) 0.02640(13) 0.00086(9) 0.00370(9) 0.00236(9)
S1 0.0288(3) 0.0308(4) 0.0244(3) 0.0005(3) 0.0037(3) 0.0039(3)
S2 0.0330(3) 0.0329(4) 0.0250(3) 0.0015(3) 0.0023(3) 0.0044(3)
P1 0.0580(7) 0.0539(6) 0.0642(7) 0.0000(5) 0.0008(5) 0.0165(5)
C20 0.0341(17) 0.0388(18) 0.059(2) -0.0066(16) 0.0099(15) 0.0094(14)
C11 0.0471(19) 0.0294(16) 0.0366(17) -0.0033(13) 0.0075(14) 0.0100(14)
C24 0.0344(16) 0.0414(18) 0.0431(18) -0.0015(14) 0.0075(14) 0.0081(14)
C25 0.0251(14) 0.0270(14) 0.0343(15) 0.0020(11) 0.0032(11) 0.0016(11)
C26 0.0273(14) 0.0275(14) 0.0339(15) 0.0029(12) 0.0022(11) 0.0004(11)
C14 0.0481(19) 0.0308(16) 0.0397(17) 0.0034(13) -0.0016(14) 0.0149(14)
C12 0.0487(19) 0.0237(15) 0.0432(18) -0.0012(13) 0.0045(15) 0.0027(13)
O1 0.0305(16) 0.088(3) 0.121(3) -0.002(2) 0.0108(17) 0.0010(15)
C22 0.0420(19) 0.0417(19) 0.062(2) 0.0126(17) -0.0076(17) 0.0105(16)
C15 0.0362(17) 0.0307(16) 0.0441(18) -0.0008(13) 0.0047(14) 0.0129(13)
C13 0.054(2) 0.0245(15) 0.0388(17) 0.0036(13) 0.0071(15) 0.0066(14)
C4 0.0324(16) 0.0417(18) 0.0376(17) -0.0069(13) 0.0015(13) -0.0087(13)
C2 0.0327(16) 0.0424(19) 0.0444(18) 0.0086(15) 0.0005(14) -0.0112(14)
C3 0.0326(16) 0.0278(15) 0.053(2) 0.0002(14) 0.0038(14) -0.0052(13)
C1 0.0264(15) 0.0452(19) 0.0435(18) -0.0007(14) 0.0078(13) -0.0070(13)
C5 0.0279(15) 0.0431(18) 0.0402(17) -0.0029(14) -0.0024(13) -0.0019(13)
C23 0.0399(19) 0.0407(19) 0.064(2) 0.0022(17) 0.0075(17) 0.0159(15)
C21 0.0402(18) 0.0371(17) 0.0395(17) 0.0082(14) -0.0030(14) 0.0046(14)
C8 0.049(2) 0.0293(18) 0.098(3) -0.0023(19) 0.009(2) 0.0029(16)
F3 0.076(2) 0.094(3) 0.137(3) -0.009(2) -0.026(2) 0.0140(19)
C19 0.064(3) 0.052(2) 0.046(2) 0.0043(17) -0.0164(18) 0.0120(19)
C18 0.095(3) 0.040(2) 0.052(2) 0.0146(17) 0.021(2) 0.003(2)
C27 0.042(2) 0.0361(18) 0.054(2) -0.0006(15) 0.0061(16) -0.0020(14)
C7 0.067(3) 0.068(3) 0.056(2) 0.026(2) -0.001(2) -0.014(2)
F2 0.115(3) 0.132(4) 0.147(4) -0.004(3) -0.063(3) 0.039(3)
C17 0.072(3) 0.039(2) 0.069(3) -0.0068(19) -0.003(2) -0.014(2)
C16 0.073(3) 0.053(2) 0.0364(19) -0.0090(16) 0.0125(18) 0.007(2)
F1 0.136(4) 0.068(2) 0.289(7) 0.021(3) -0.089(4) -0.009(2)
C6 0.037(2) 0.080(3) 0.063(3) -0.007(2) 0.0236(18) -0.0050(19)
C9 0.054(2) 0.068(3) 0.042(2) -0.0152(18) 0.0055(16) -0.0101(19)
C10 0.041(2) 0.063(3) 0.066(3) 0.003(2) -0.0130(18) 0.0067(18)
F6 0.161(5) 0.372(11) 0.092(3) -0.019(5) 0.027(3) 0.144(6)
F5 0.187(6) 0.376(12) 0.112(4) 0.007(5) 0.045(4) 0.075(7)
F4 0.123(5) 0.105(4) 0.581(18) 0.111(7) -0.059(7) 0.000(3)

loop_
_atom_type_symbol
_atom_type_description
_atom_type_scat_dispersion_real
_atom_type_scat_dispersion_imag
_atom_type_scat_source
C C 0.0033 0.0016 'International Tables Vol C Tables 4.2.6.8 and 6.1.1.4'
H H 0.0000 0.0000 'International Tables Vol C Tables 4.2.6.8 and 6.1.1.4'
O O 0.0106 0.0060 'International Tables Vol C Tables 4.2.6.8 and 6.1.1.4'
F F 0.0171 0.0103 'International Tables Vol C Tables 4.2.6.8 and 6.1.1.4'
P P 0.1023 0.0942 'International Tables Vol C Tables 4.2.6.8 and 6.1.1.4'
S S 0.1246 0.1234 'International Tables Vol C Tables 4.2.6.8 and 6.1.1.4'
Ru Ru -1.2594 0.8363 'International Tables Vol C Tables 4.2.6.8 and 6.1.1.4'

loop_
_geom_angle_atom_site_label_1
_geom_angle_atom_site_label_2
_geom_angle_atom_site_label_3
_geom_angle
C27 Ru1 C11 120.74(15)
C27 Ru1 C15 156.73(14)
C11 Ru1 C15 38.50(13)
C27 Ru1 C12 93.47(15)
C11 Ru1 C12 37.68(13)
C15 Ru1 C12 63.35(13)
C27 Ru1 C14 133.90(15)
C11 Ru1 C14 63.94(13)
C15 Ru1 C14 38.52(13)
C12 Ru1 C14 62.68(13)
C27 Ru1 C13 100.28(15)
C11 Ru1 C13 63.37(12)
C15 Ru1 C13 63.13(13)
C12 Ru1 C13 37.79(13)
C14 Ru1 C13 36.74(14)
C27 Ru1 S1 91.61(11)
C11 Ru1 S1 147.07(10)
C15 Ru1 S1 110.67(9)
C12 Ru1 S1 158.25(9)
C14 Ru1 S1 99.09(9)
C13 Ru1 S1 120.46(9)
C27 Ru1 S2 96.30(12)
C11 Ru1 S2 91.38(9)
C15 Ru1 S2 94.86(9)
C12 Ru1 S2 122.20(9)
C14 Ru1 S2 129.74(10)
C13 Ru1 S2 154.40(9)
S1 Ru1 S2 78.11(3)
C27 Ru1 Ru2 136.51(11)
C11 Ru1 Ru2 94.47(10)
C15 Ru1 Ru2 65.95(9)
C12 Ru1 Ru2 128.71(10)
C14 Ru1 Ru2 82.44(10)
C13 Ru1 Ru2 119.16(10)
S1 Ru1 Ru2 53.902(19)
S2 Ru1 Ru2 55.11(2)
C3 Ru2 C2 37.95(13)
C3 Ru2 C20 139.89(13)
C2 Ru2 C20 109.31(14)
C3 Ru2 C4 37.97(13)
C2 Ru2 C4 63.04(13)
C20 Ru2 C4 117.79(14)
C3 Ru2 C1 62.34(13)
C2 Ru2 C1 36.90(13)
C20 Ru2 C1 77.99(13)
C4 Ru2 C1 62.05(12)
C3 Ru2 C5 62.01(13)
C2 Ru2 C5 62.15(13)
C20 Ru2 C5 83.26(13)
C4 Ru2 C5 36.33(12)
C1 Ru2 C5 37.35(12)
C3 Ru2 S1 91.57(9)
C2 Ru2 S1 126.08(10)
C20 Ru2 S1 124.59(10)
C4 Ru2 S1 88.93(9)
C1 Ru2 S1 150.40(9)
C5 Ru2 S1 119.53(9)
C3 Ru2 S2 110.34(10)
C2 Ru2 S2 100.01(9)
C20 Ru2 S2 95.39(11)
C4 Ru2 S2 145.84(10)
C1 Ru2 S2 122.79(9)
C5 Ru2 S2 159.99(9)
S1 Ru2 S2 77.61(3)
C3 Ru2 Ru1 142.89(9)
C2 Ru2 Ru1 154.09(9)
C20 Ru2 Ru1 77.18(10)
C4 Ru2 Ru1 137.37(9)
C1 Ru2 Ru1 154.39(9)
C5 Ru2 Ru1 143.35(9)
S1 Ru2 Ru1 54.08(2)
S2 Ru2 Ru1 54.08(2)
C25 S1 Ru2 102.31(10)
C25 S1 Ru1 98.90(10)
Ru2 S1 Ru1 72.02(2)
C26 S2 Ru1 99.25(10)
C26 S2 Ru2 100.47(10)
Ru1 S2 Ru2 70.80(2)
F4 P1 F6 91.8(5)
F4 P1 F1 169.5(6)
F6 P1 F1 98.7(5)
F4 P1 F5 83.0(6)
F6 P1 F5 174.3(6)
F1 P1 F5 86.6(5)
F4 P1 F2 88.6(3)
F6 P1 F2 88.6(3)
F1 P1 F2 91.4(3)
F5 P1 F2 93.3(3)
F4 P1 F3 92.0(3)
F6 P1 F3 91.2(3)
F1 P1 F3 88.1(2)
F5 P1 F3 86.9(3)
F2 P1 F3 179.4(3)
C15 C20 Ru2 95.7(2)
C12 C11 C15 108.0(3)
C12 C11 C16 125.8(3)
C15 C11 C16 125.8(3)
C12 C11 Ru1 72.33(18)
C15 C11 Ru1 71.50(17)
C16 C11 Ru1 127.5(3)
C25 C24 C23 119.1(3)
C24 C25 C26 120.5(3)
C24 C25 S1 123.1(2)
C26 C25 S1 116.4(2)
C21 C26 C25 120.0(3)
C21 C26 S2 123.2(2)
C25 C26 S2 116.8(2)
C13 C14 C15 108.3(3)
C13 C14 C19 126.6(3)
C15 C14 C19 124.9(4)
C13 C14 Ru1 72.22(19)
C15 C14 Ru1 69.81(17)
C19 C14 Ru1 127.5(2)
C11 C12 C13 108.6(3)
C11 C12 C17 126.4(3)
C13 C12 C17 124.8(3)
C11 C12 Ru1 69.99(18)
C13 C12 Ru1 72.22(18)
C17 C12 Ru1 128.0(3)
C23 C22 C21 121.2(3)
C20 C15 C11 124.6(3)
C20 C15 C14 128.2(3)
C11 C15 C14 106.9(3)
C20 C15 Ru1 118.3(2)
C11 C15 Ru1 70.00(18)
C14 C15 Ru1 71.67(18)
C14 C13 C12 108.2(3)
C14 C13 C18 126.4(4)
C12 C13 C18 125.3(4)
C14 C13 Ru1 71.05(18)
C12 C13 Ru1 69.99(18)
C18 C13 Ru1 128.5(3)
C5 C4 C3 107.7(3)
C5 C4 C9 126.0(3)
C3 C4 C9 126.2(3)
C5 C4 Ru2 73.46(19)
C3 C4 Ru2 68.93(18)
C9 C4 Ru2 125.2(2)
C1 C2 C3 107.8(3)
C1 C2 C7 126.7(4)
C3 C2 C7 125.4(4)
C1 C2 Ru2 73.08(19)
C3 C2 Ru2 70.07(18)
C7 C2 Ru2 124.4(3)
C4 C3 C2 108.3(3)
C4 C3 C8 125.7(4)
C2 C3 C8 125.1(4)
C4 C3 Ru2 73.10(19)
C2 C3 Ru2 71.98(19)
C8 C3 Ru2 128.7(2)
C2 C1 C5 108.2(3)
C2 C1 C6 125.5(4)
C5 C1 C6 125.6(3)
C2 C1 Ru2 70.01(18)
C5 C1 Ru2 72.53(18)
C6 C1 Ru2 130.6(3)
C4 C5 C1 107.9(3)
C4 C5 C10 125.6(3)
C1 C5 C10 125.8(3)
C4 C5 Ru2 70.21(18)
C1 C5 Ru2 70.12(17)
C10 C5 Ru2 132.4(3)
C22 C23 C24 120.1(3)
C22 C21 C26 119.1(3)
O1 C27 Ru1 179.1(4)

loop_
_geom_bond_atom_site_label_1
_geom_bond_atom_site_label_2
_geom_bond_distance
Ru1 C27 1.898(4)
Ru1 C11 2.185(3)
Ru1 C15 2.205(3)
Ru1 C12 2.216(3)
Ru1 C14 2.230(3)
Ru1 C13 2.246(3)
Ru1 S1 2.3644(8)
Ru1 S2 2.3817(8)
Ru1 Ru2 2.7772(4)
Ru2 C3 2.182(3)
Ru2 C2 2.207(3)
Ru2 C20 2.216(3)
Ru2 C4 2.237(3)
Ru2 C1 2.247(3)
Ru2 C5 2.279(3)
Ru2 S1 2.3592(8)
Ru2 S2 2.4123(8)
S1 C25 1.791(3)
S2 C26 1.785(3)
P1 F4 1.499(6)
P1 F6 1.525(5)
P1 F1 1.552(4)
P1 F5 1.540(6)
P1 F2 1.596(4)
P1 F3 1.618(4)
C20 C15 1.429(5)
C11 C12 1.421(5)
C11 C15 1.448(5)
C11 C16 1.497(5)
C24 C25 1.383(4)
C24 C23 1.397(5)
C25 C26 1.387(4)
C26 C21 1.391(4)
C14 C13 1.411(5)
C14 C15 1.463(5)
C14 C19 1.495(5)
C12 C13 1.445(5)
C12 C17 1.493(5)
O1 C27 1.125(5)
C22 C23 1.370(6)
C22 C21 1.380(5)
C13 C18 1.504(5)
C4 C5 1.408(5)
C4 C3 1.439(5)
C4 C9 1.502(5)
C2 C1 1.410(5)
C2 C3 1.427(5)
C2 C7 1.494(5)
C3 C8 1.507(5)
C1 C5 1.450(5)
C1 C6 1.506(5)
C5 C10 1.503(5)
